data_2224169
loop_
_publ_author_name
'Bi, Jian-Hong'

_publ_section_title
<i>catena</i>-Poly[[diaquazinc(II)]-\m-piperazine-1,4-diacetato-\k^4^<i>N</i>^1^,<i>O</i>^1^:<i>N</i>^4^,<i>O</i>^4^]
_journal_coeditor_code CV2645
_journal_issue 12
_journal_name_full 'Acta Crystallographica Section E'
_journal_page_first m1561
_journal_paper_doi 10.1107/S1600536809045462
_journal_volume 65
_journal_year 2009
_chemical_formula_iupac '[Zn (C8 H12 N2 O4) (H2 O)2]'
_chemical_formula_moiety 'C8 H16 N2 O6 Zn'
_chemical_formula_sum 'C8 H16 N2 O6 Zn'
_chemical_formula_weight 301.62
_chemical_name_systematic
;
<i>catena</i>-Poly[[diaquazinc(II)]-\m-piperazine-1,4-diacetato-
\k^4^<i>N</i>^1^,<i>O</i>^1^:<i>N</i>^4^,<i>O</i>^4^]
;
_space_group_IT_number 14
_symmetry_cell_setting monoclinic
_symmetry_space_group_name_Hall '-P 2ybc'
_symmetry_space_group_name_H-M 'P 1 21/c 1'
_atom_sites_solution_hydrogens geom
_atom_sites_solution_primary direct
_atom_sites_solution_secondary difmap
_audit_creation_method SHELXL-97
_cell_angle_alpha 90.00
_cell_angle_beta 101.4380(10)
_cell_angle_gamma 90.00
_cell_formula_units_Z 2
_cell_length_a 6.36700(10)
_cell_length_b 7.31160(10)
_cell_length_c 11.99100(10)
_cell_measurement_reflns_used 1255
_cell_measurement_temperature 291(2)
_cell_measurement_theta_max 27.5
_cell_measurement_theta_min 3.3
_cell_volume 547.130(12)
_computing_cell_refinement 'SAINT (Bruker, 2000)'
_computing_data_collection 'SMART (Bruker, 2000)'
_computing_data_reduction 'SAINT (Bruker, 2000)'
_computing_molecular_graphics 'SHELXTL (Sheldrick, 2008)'
_computing_publication_material 'SHELXTL (Sheldrick, 2008)'
_computing_structure_refinement 'SHELXTL (Sheldrick, 2008)'
_computing_structure_solution 'SHELXTL (Sheldrick, 2008)'
_diffrn_ambient_temperature 291(2)
_diffrn_measured_fraction_theta_full 1.000
_diffrn_measured_fraction_theta_max 1.000
_diffrn_measurement_device_type 'Bruker SMART CCD area-detector'
_diffrn_measurement_method '\f and \w'
_diffrn_radiation_monochromator graphite
_diffrn_radiation_source 'fine-focus sealed tube'
_diffrn_radiation_type MoK\a
_diffrn_radiation_wavelength 0.71073
_diffrn_reflns_av_R_equivalents 0.0144
_diffrn_reflns_av_sigmaI/netI 0.0120
_diffrn_reflns_limit_h_max 8
_diffrn_reflns_limit_h_min -8
_diffrn_reflns_limit_k_max 9
_diffrn_reflns_limit_k_min -7
_diffrn_reflns_limit_l_max 12
_diffrn_reflns_limit_l_min -15
_diffrn_reflns_number 5254
_diffrn_reflns_theta_full 27.45
_diffrn_reflns_theta_max 27.45
_diffrn_reflns_theta_min 3.26
_exptl_absorpt_coefficient_mu 2.265
_exptl_absorpt_correction_T_max 0.766
_exptl_absorpt_correction_T_min 0.517
_exptl_absorpt_correction_type multi-scan
_exptl_absorpt_process_details '(SADABS; Bruker, 2000)'
_exptl_crystal_colour colourless
_exptl_crystal_density_diffrn 1.831
_exptl_crystal_density_method 'not measured'
_exptl_crystal_description block
_exptl_crystal_F_000 312.0
_exptl_crystal_size_max 0.30
_exptl_crystal_size_mid 0.15
_exptl_crystal_size_min 0.12
_refine_diff_density_max 0.352
_refine_diff_density_min -0.166
_refine_ls_extinction_method none
_refine_ls_goodness_of_fit_ref 1.071
_refine_ls_hydrogen_treatment mixed
_refine_ls_matrix_type full
_refine_ls_number_parameters 87
_refine_ls_number_reflns 1255
_refine_ls_number_restraints 2
_refine_ls_restrained_S_all 1.072
_refine_ls_R_factor_all 0.0198
_refine_ls_R_factor_gt 0.0180
_refine_ls_shift/su_max 0.000
_refine_ls_shift/su_mean 0.000
_refine_ls_structure_factor_coef Fsqd
_refine_ls_weighting_details 'calc w=1/[\s^2^(Fo^2^)+(0.0264P)^2^+0.2196P] where P=(Fo^2^+2Fc^2^)/3'
_refine_ls_weighting_scheme calc
_refine_ls_wR_factor_gt 0.0487
_refine_ls_wR_factor_ref 0.0496
_reflns_number_gt 1173
_reflns_number_total 1255
_reflns_threshold_expression I>2\s(I)
_cod_data_source_file cv2645.cif
_cod_data_source_block I
_cod_original_sg_symbol_H-M 'P 21/c'
_cod_database_code 2224169
_cod_database_fobs_code 2224169

loop_
_symmetry_equiv_pos_as_xyz
'x, y, z'
'-x, y+1/2, -z+1/2'
'-x, -y, -z'
'x, -y-1/2, z-1/2'

loop_
_atom_site_type_symbol
_atom_site_label
_atom_site_fract_x
_atom_site_fract_y
_atom_site_fract_z
_atom_site_U_iso_or_equiv
_atom_site_adp_type
_atom_site_calc_flag
_atom_site_refinement_flags
_atom_site_occupancy
_atom_site_disorder_assembly
_atom_site_disorder_group
C C1 0.3930(2) 0.34321(18) 0.39316(11) 0.0202(3) Uani d . 1 . .
C C2 0.2110(2) 0.32565(19) 0.45839(13) 0.0246(3) Uani d . 1 . .
H H2A 0.2484 0.3936 0.5290 0.029 Uiso calc R 1 . .
H H2B 0.0826 0.3804 0.4137 0.029 Uiso calc R 1 . .
C C3 0.0594(2) 0.1341(2) 0.58516(12) 0.0223(3) Uani d . 1 . .
H H3C -0.0658 0.2127 0.5701 0.027 Uiso calc R 1 . .
H H3D 0.1581 0.1831 0.6505 0.027 Uiso calc R 1 . .
C C4 0.0075(2) 0.0568(2) 0.38757(12) 0.0221(3) Uani d . 1 . .
H H4A 0.0714 0.0528 0.3206 0.026 Uiso calc R 1 . .
H H4B -0.1179 0.1350 0.3709 0.026 Uiso calc R 1 . .
H H3A 0.547(3) 0.101(3) 0.7111(15) 0.043(6) Uiso d D 1 . .
H H3B 0.607(3) 0.255(2) 0.6608(17) 0.042(6) Uiso d D 1 . .
N N1 0.16401(17) 0.13433(15) 0.48462(10) 0.0198(2) Uani d . 1 . .
O O1 0.3977(2) 0.48174(13) 0.33348(10) 0.0299(2) Uani d . 1 . .
O O2 0.53370(15) 0.22018(14) 0.40554(9) 0.0263(2) Uani d . 1 . .
O O3 0.59517(17) 0.14245(15) 0.65815(9) 0.0265(2) Uani d D 1 . .
Zn Zn1 0.5000 0.0000 0.5000 0.02027(9) Uani d S 1 . .

loop_
_atom_site_aniso_label
_atom_site_aniso_U_11
_atom_site_aniso_U_22
_atom_site_aniso_U_33
_atom_site_aniso_U_12
_atom_site_aniso_U_13
_atom_site_aniso_U_23
C1 0.0241(6) 0.0172(6) 0.0196(6) -0.0029(5) 0.0052(5) -0.0009(5)
C2 0.0228(6) 0.0188(7) 0.0346(8) 0.0020(5) 0.0116(6) 0.0021(6)
C3 0.0198(6) 0.0264(7) 0.0224(7) -0.0021(5) 0.0080(5) -0.0027(5)
C4 0.0188(6) 0.0276(7) 0.0205(6) -0.0001(5) 0.0054(5) 0.0020(6)
N1 0.0185(5) 0.0198(5) 0.0228(6) -0.0020(4) 0.0081(4) 0.0006(4)
O1 0.0418(6) 0.0197(5) 0.0307(6) 0.0016(4) 0.0131(5) 0.0068(4)
O2 0.0255(5) 0.0224(5) 0.0351(6) 0.0040(4) 0.0162(4) 0.0083(4)
O3 0.0328(5) 0.0225(5) 0.0270(5) -0.0011(4) 0.0125(4) -0.0019(4)
Zn1 0.02321(13) 0.01652(13) 0.02233(13) 0.00056(7) 0.00751(9) 0.00295(8)

loop_
_atom_type_symbol
_atom_type_description
_atom_type_scat_dispersion_real
_atom_type_scat_dispersion_imag
_atom_type_scat_source
C C 0.0033 0.0016 'International Tables Vol C Tables 4.2.6.8 and 6.1.1.4'
H H 0.0000 0.0000 'International Tables Vol C Tables 4.2.6.8 and 6.1.1.4'
N N 0.0061 0.0033 'International Tables Vol C Tables 4.2.6.8 and 6.1.1.4'
O O 0.0106 0.0060 'International Tables Vol C Tables 4.2.6.8 and 6.1.1.4'
Zn Zn 0.2839 1.4301 'International Tables Vol C Tables 4.2.6.8 and 6.1.1.4'

loop_
_geom_angle_atom_site_label_1
_geom_angle_atom_site_label_2
_geom_angle_atom_site_label_3
_geom_angle_site_symmetry_1
_geom_angle_site_symmetry_3
_geom_angle
_geom_angle_publ_flag
O1 C1 O2 . . 123.53(12) ?
O1 C1 C2 . . 118.08(12) ?
O2 C1 C2 . . 118.34(12) ?
N1 C2 C1 . . 113.26(11) ?
N1 C2 H2A . . 108.9 ?
C1 C2 H2A . . 108.9 ?
N1 C2 H2B . . 108.9 ?
C1 C2 H2B . . 108.9 ?
H2A C2 H2B . . 107.7 ?
N1 C3 C4 . 3_556 111.49(11) ?
N1 C3 H3C . . 109.3 ?
C4 C3 H3C 3_556 . 109.3 ?
N1 C3 H3D . . 109.3 ?
C4 C3 H3D 3_556 . 109.3 ?
H3C C3 H3D . . 108.0 ?
N1 C4 C3 . 3_556 110.87(11) ?
N1 C4 H4A . . 109.5 ?
C3 C4 H4A 3_556 . 109.5 ?
N1 C4 H4B . . 109.5 ?
C3 C4 H4B 3_556 . 109.5 ?
H4A C4 H4B . . 108.1 ?
C2 N1 C4 . . 109.09(11) ?
C2 N1 C3 . . 108.39(10) ?
C4 N1 C3 . . 107.18(10) ?
C2 N1 Zn1 . . 101.23(7) ?
C4 N1 Zn1 . . 111.36(8) ?
C3 N1 Zn1 . . 119.15(8) ?
C1 O2 Zn1 . . 119.19(8) ?
Zn1 O3 H3A . . 115.2(15) ?
Zn1 O3 H3B . . 121.7(14) ?
H3A O3 H3B . . 112(2) ?
O2 Zn1 O2 3_656 . 180.0 ?
O2 Zn1 O3 3_656 . 86.18(4) ?
O2 Zn1 O3 . . 93.82(4) ?
O2 Zn1 O3 3_656 3_656 93.82(4) ?
O2 Zn1 O3 . 3_656 86.18(4) ?
O3 Zn1 O3 . 3_656 180.0 ?
O2 Zn1 N1 3_656 . 100.60(4) ?
O2 Zn1 N1 . . 79.40(4) ?
O3 Zn1 N1 . . 87.66(4) ?
O3 Zn1 N1 3_656 . 92.34(4) ?
O2 Zn1 N1 3_656 3_656 79.40(4) ?
O2 Zn1 N1 . 3_656 100.60(4) ?
O3 Zn1 N1 . 3_656 92.34(4) ?
O3 Zn1 N1 3_656 3_656 87.66(4) ?
N1 Zn1 N1 . 3_656 180.00(6) ?

loop_
_geom_bond_atom_site_label_1
_geom_bond_atom_site_label_2
_geom_bond_site_symmetry_2
_geom_bond_distance
_geom_bond_publ_flag
C1 O1 . 1.2439(17) ?
C1 O2 . 1.2575(16) ?
C1 C2 . 1.5269(18) ?
C2 N1 . 1.4773(17) ?
C2 H2A . 0.9700 ?
C2 H2B . 0.9700 ?
C3 N1 . 1.4884(16) ?
C3 C4 3_556 1.514(2) ?
C3 H3C . 0.9700 ?
C3 H3D . 0.9700 ?
C4 N1 . 1.4864(18) ?
C4 C3 3_556 1.514(2) ?
C4 H4A . 0.9700 ?
C4 H4B . 0.9700 ?
N1 Zn1 . 2.3278(11) ?
O2 Zn1 . 2.0042(10) ?
O3 Zn1 . 2.1430(11) ?
O3 H3A . 0.814(15) ?
O3 H3B . 0.825(16) ?
Zn1 O2 3_656 2.0042(10) ?
Zn1 O3 3_656 2.1430(11) ?
Zn1 N1 3_656 2.3278(11) ?

loop_
_geom_hbond_atom_site_label_D
_geom_hbond_atom_site_label_H
_geom_hbond_atom_site_label_A
_geom_hbond_site_symmetry_A
_geom_hbond_distance_DH
_geom_hbond_distance_HA
_geom_hbond_distance_DA
_geom_hbond_angle_DHA
O3 H3A O1 4_566 0.813(19) 2.000(19) 2.8060(16) 172.9(19)
O3 H3B O1 3_666 0.826(15) 1.927(15) 2.7497(15) 175(2)
